data_9005023
loop_
_publ_author_name
'Kihara, K.'

_publ_section_title
;
 An X-ray study of the temperature dependence of the quartz structure
 Sample: at T = 813 K
;
_journal_name_full 'European Journal of Mineralogy'
_journal_page_first 63
_journal_page_last 77
_journal_paper_doi 10.1127/ejm/2/1/0063
_journal_volume 2
_journal_year 1990
_chemical_formula_sum 'O2 Si'
_chemical_name_mineral Quartz
_symmetry_space_group_name_H-M 'P 32 2 1'
_cell_angle_alpha 90
_cell_angle_beta 90
_cell_angle_gamma 120
_cell_length_a 4.9728
_cell_length_b 4.9728
_cell_length_c 5.4425
_cell_formula_units_Z 3
_cell_volume 116.555
_database_code_amcsd 0006368
_diffrn_ambient_temperature 813
_exptl_crystal_density_diffrn 2.568
_cod_original_formula_sum 'Si O2'
_cod_database_code 9005023

loop_
_space_group_symop_operation_xyz
x,y,z
y,x,2/3-z
-y,x-y,2/3+z
-x,-x+y,1/3-z
-x+y,-x,1/3+z
x-y,-y,-z

loop_
_atom_site_aniso_label
_atom_site_aniso_U_11
_atom_site_aniso_U_22
_atom_site_aniso_U_33
_atom_site_aniso_U_12
_atom_site_aniso_U_13
_atom_site_aniso_U_23
Si 0.02058 0.01616 0.01771 0.00808 0.00024 0.00047
O 0.04576 0.03918 0.03932 0.02687 -0.00570 -0.01781

loop_
_atom_site_label
_atom_site_fract_x
_atom_site_fract_y
_atom_site_fract_z
Si 0.48160 0.00000 0.00000
O 0.41730 0.24740 0.13630

loop_
_cod_related_entry_id
_cod_related_entry_database
_cod_related_entry_code
1 AMCSD 0006368
